data_4117256
loop_
_publ_author_name
'Kalyan V. Vasudevan'
'Michael Findlater'
'Ignacio Vargas-Baca'
'Alan H. Cowley'

_publ_contact_author_address
;
   Department of Chemistry and Biochemistry
   University of Texas-Austin
   1 University Station, A5300
   Austin, TX 78701
   USA
;
_publ_contact_author_email cowley@mail.utexas.edu
_publ_contact_author_fax 512-471-6822
_publ_contact_author_name
;
Alan H. Cowley
;
_publ_contact_author_phone 512-471-7710
_publ_section_title
;
 Tetrakis(imino)pyracene Complexes Exhibiting Multielectron Redox
 Processes
;
_journal_name_full 'Journal of the American Chemical Society'
_journal_page_first 176
_journal_page_last 178
_journal_paper_doi 10.1021/ja2102828
_journal_volume 134
_journal_year 2012
_chemical_formula_moiety 'C36 H40 B I N2 (C H2 Cl2)'
_chemical_formula_sum 'C37 H42 B Cl2 I N2'
_chemical_formula_weight 680.91
_chemical_name_systematic
;
 ?
;
_space_group_IT_number 2
_symmetry_cell_setting triclinic
_symmetry_space_group_name_Hall '-P 1'
_symmetry_space_group_name_H-M 'P -1'
_atom_sites_solution_hydrogens geom
_atom_sites_solution_primary direct
_atom_sites_solution_secondary difmap
_audit_creation_method SHELXL-97
_cell_angle_alpha 98.55(3)
_cell_angle_beta 94.22(3)
_cell_angle_gamma 90.92(3)
_cell_formula_units_Z 4
_cell_length_a 11.672(2)
_cell_length_b 13.994(3)
_cell_length_c 21.103(4)
_cell_measurement_temperature 153(2)
_cell_volume 3398.1(12)
_computing_structure_refinement 'SHELXL-97 (Sheldrick, 1997)'
_diffrn_ambient_temperature 153(2)
_diffrn_measured_fraction_theta_full 0.987
_diffrn_measured_fraction_theta_max 0.987
_diffrn_radiation_monochromator graphite
_diffrn_radiation_source 'fine-focus sealed tube'
_diffrn_radiation_type MoK\a
_diffrn_radiation_wavelength 0.71073
_diffrn_reflns_av_R_equivalents 0.0515
_diffrn_reflns_av_sigmaI/netI 0.1518
_diffrn_reflns_limit_h_max 13
_diffrn_reflns_limit_h_min -15
_diffrn_reflns_limit_k_max 18
_diffrn_reflns_limit_k_min -15
_diffrn_reflns_limit_l_max 27
_diffrn_reflns_limit_l_min -25
_diffrn_reflns_number 22106
_diffrn_reflns_theta_full 27.51
_diffrn_reflns_theta_max 27.51
_diffrn_reflns_theta_min 1.47
_exptl_absorpt_coefficient_mu 1.047
_exptl_absorpt_correction_T_max 0.891
_exptl_absorpt_correction_T_min 0.788
_exptl_absorpt_correction_type multi-scan
_exptl_absorpt_process_details 'DENZO and Scalepack (Otwinoski and Minor, 1997)'
_exptl_crystal_colour red
_exptl_crystal_density_diffrn 1.331
_exptl_crystal_description block
_exptl_crystal_F_000 1396
_exptl_crystal_size_max 0.29
_exptl_crystal_size_mid 0.19
_exptl_crystal_size_min 0.11
_refine_diff_density_max 1.178
_refine_diff_density_min -1.312
_refine_diff_density_rms 0.158
_refine_ls_extinction_method none
_refine_ls_goodness_of_fit_ref 0.963
_refine_ls_hydrogen_treatment constr
_refine_ls_matrix_type full
_refine_ls_number_parameters 737
_refine_ls_number_reflns 15425
_refine_ls_number_restraints 0
_refine_ls_restrained_S_all 0.963
_refine_ls_R_factor_all 0.1406
_refine_ls_R_factor_gt 0.0603
_refine_ls_shift/su_max 0.001
_refine_ls_shift/su_mean 0.000
_refine_ls_structure_factor_coef Fsqd
_refine_ls_weighting_details 'calc w=1/[\s^2^(Fo^2^)+(0.0626P)^2^+0.0000P] where P=(Fo^2^+2Fc^2^)/3'
_refine_ls_weighting_scheme calc
_refine_ls_wR_factor_gt 0.1263
_refine_ls_wR_factor_ref 0.1550
_reflns_number_gt 8009
_reflns_number_total 15425
_reflns_threshold_expression >2sigma(I)
_cod_data_source_file ja2102828_si_001.cif
_cod_data_source_block shelxl
_cod_original_cell_volume 3398.2(12)
_cod_database_code 4117256

loop_
_symmetry_equiv_pos_as_xyz
'x, y, z'
'-x, -y, -z'

loop_
_atom_site_label
_atom_site_type_symbol
_atom_site_fract_x
_atom_site_fract_y
_atom_site_fract_z
_atom_site_U_iso_or_equiv
_atom_site_adp_type
_atom_site_occupancy
_atom_site_symmetry_multiplicity
_atom_site_calc_flag
_atom_site_refinement_flags
C4 C 0.4854(5) 0.0910(4) -0.2462(3) 0.0299(14) Uani 1 1 d .
H4 H 0.5480 0.0864 -0.2712 0.036 Uiso 1 1 calc R
C22 C 0.1671(5) -0.1031(4) -0.3628(3) 0.0292(13) Uani 1 1 d .
H22 H 0.1863 -0.0781 -0.3173 0.035 Uiso 1 1 calc R
C23 C 0.2672(6) -0.1620(5) -0.3869(3) 0.067(2) Uani 1 1 d .
H23A H 0.2452 -0.1976 -0.4286 0.100 Uiso 1 1 calc R
H23B H 0.2884 -0.2062 -0.3576 0.100 Uiso 1 1 calc R
H23C H 0.3314 -0.1195 -0.3897 0.100 Uiso 1 1 calc R
C24 C 0.0577(6) -0.1675(4) -0.3673(3) 0.0465(17) Uani 1 1 d .
H24A H 0.0354 -0.1914 -0.4116 0.070 Uiso 1 1 calc R
H24B H -0.0032 -0.1302 -0.3487 0.070 Uiso 1 1 calc R
H24C H 0.0726 -0.2209 -0.3444 0.070 Uiso 1 1 calc R
C32 C -0.2298(6) 0.3228(4) -0.1561(3) 0.0462(18) Uani 1 1 d .
H32A H -0.2954 0.2868 -0.1782 0.069 Uiso 1 1 calc R
H32B H -0.2145 0.3777 -0.1769 0.069 Uiso 1 1 calc R
H32C H -0.2452 0.3445 -0.1123 0.069 Uiso 1 1 calc R
C33 C -0.0209(6) 0.3169(4) -0.1226(3) 0.054(2) Uani 1 1 d .
H33A H -0.0333 0.3349 -0.0779 0.081 Uiso 1 1 calc R
H33B H -0.0084 0.3741 -0.1415 0.081 Uiso 1 1 calc R
H33C H 0.0452 0.2772 -0.1264 0.081 Uiso 1 1 calc R
C56 C 0.6871(6) 0.1520(5) 0.1845(3) 0.057(2) Uani 1 1 d .
H56A H 0.7140 0.1172 0.1460 0.086 Uiso 1 1 calc R
H56B H 0.6617 0.1070 0.2111 0.086 Uiso 1 1 calc R
H56C H 0.7484 0.1925 0.2075 0.086 Uiso 1 1 calc R
C57 C 0.4922(6) 0.1528(5) 0.1278(3) 0.059(2) Uani 1 1 d .
H57A H 0.5176 0.1263 0.0868 0.088 Uiso 1 1 calc R
H57B H 0.4276 0.1929 0.1217 0.088 Uiso 1 1 calc R
H57C H 0.4701 0.1012 0.1501 0.088 Uiso 1 1 calc R
C67 C 0.3364(5) 0.3032(4) 0.3708(3) 0.0333(14) Uani 1 1 d .
H67 H 0.3229 0.3003 0.3242 0.040 Uiso 1 1 calc R
C68 C 0.2335(7) 0.2566(5) 0.3945(4) 0.080(3) Uani 1 1 d .
H68A H 0.2226 0.1915 0.3725 0.119 Uiso 1 1 calc R
H68B H 0.1663 0.2927 0.3861 0.119 Uiso 1 1 calc R
H68C H 0.2461 0.2558 0.4399 0.119 Uiso 1 1 calc R
C69 C 0.4417(6) 0.2462(5) 0.3834(4) 0.065(2) Uani 1 1 d .
H69A H 0.4544 0.2447 0.4287 0.098 Uiso 1 1 calc R
H69B H 0.5071 0.2762 0.3686 0.098 Uiso 1 1 calc R
H69C H 0.4307 0.1815 0.3611 0.098 Uiso 1 1 calc R
C70 C 0.4636(5) 0.6476(4) 0.3513(3) 0.0360(15) Uani 1 1 d .
H70 H 0.4884 0.6122 0.3113 0.043 Uiso 1 1 calc R
C71 C 0.3628(6) 0.7129(5) 0.3335(3) 0.065(2) Uani 1 1 d .
H71A H 0.3318 0.7436 0.3720 0.097 Uiso 1 1 calc R
H71B H 0.3037 0.6739 0.3072 0.097 Uiso 1 1 calc R
H71C H 0.3907 0.7613 0.3102 0.097 Uiso 1 1 calc R
C72 C 0.5651(6) 0.7082(4) 0.3849(3) 0.056(2) Uani 1 1 d .
H72A H 0.5415 0.7475 0.4226 0.083 Uiso 1 1 calc R
H72B H 0.5934 0.7489 0.3563 0.083 Uiso 1 1 calc R
H72C H 0.6249 0.6665 0.3969 0.083 Uiso 1 1 calc R
C1 C 0.1560(4) 0.0881(3) -0.2500(2) 0.0200(12) Uani 1 1 d .
C2 C 0.2830(5) 0.0925(3) -0.2405(2) 0.0190(12) Uani 1 1 d .
C3 C 0.3725(5) 0.0858(4) -0.2778(2) 0.0237(12) Uani 1 1 d .
H3 H 0.3612 0.0781 -0.3224 0.028 Uiso 1 1 calc R
C5 C 0.5059(5) 0.1024(4) -0.1810(3) 0.0306(14) Uani 1 1 d .
H5 H 0.5809 0.1048 -0.1626 0.037 Uiso 1 1 calc R
C6 C 0.4121(5) 0.1107(4) -0.1412(2) 0.0209(12) Uani 1 1 d .
C7 C 0.3021(5) 0.1048(3) -0.1722(2) 0.0216(12) Uani 1 1 d .
C8 C 0.4178(5) 0.1221(4) -0.0721(3) 0.0334(15) Uani 1 1 d .
H8 H 0.4884 0.1269 -0.0483 0.040 Uiso 1 1 calc R
C9 C 0.3179(5) 0.1258(4) -0.0421(3) 0.0344(15) Uani 1 1 d .
H9 H 0.3233 0.1336 0.0026 0.041 Uiso 1 1 calc R
C10 C 0.2072(5) 0.1185(4) -0.0742(2) 0.0274(14) Uani 1 1 d .
H10 H 0.1419 0.1214 -0.0514 0.033 Uiso 1 1 calc R
C11 C 0.1988(5) 0.1067(3) -0.1403(2) 0.0228(12) Uani 1 1 d .
C12 C 0.1101(4) 0.0952(3) -0.1924(2) 0.0182(12) Uani 1 1 d .
C13 C 0.0953(4) 0.0673(3) -0.3671(2) 0.0179(12) Uani 1 1 d .
C14 C 0.0700(5) 0.1484(3) -0.3977(2) 0.0203(12) Uani 1 1 d .
C15 C 0.0993(5) 0.1407(4) -0.4615(2) 0.0357(15) Uani 1 1 d .
H15 H 0.0858 0.1928 -0.4835 0.043 Uiso 1 1 calc R
C16 C 0.1476(5) 0.0590(5) -0.4931(3) 0.0389(16) Uani 1 1 d .
H16 H 0.1647 0.0563 -0.5356 0.047 Uiso 1 1 calc R
C17 C 0.1700(5) -0.0179(5) -0.4612(3) 0.0377(16) Uani 1 1 d .
H17 H 0.2029 -0.0723 -0.4826 0.045 Uiso 1 1 calc R
C18 C 0.1446(5) -0.0166(4) -0.3977(2) 0.0249(13) Uani 1 1 d .
C19 C 0.0222(5) 0.2383(4) -0.3647(2) 0.0260(13) Uani 1 1 d .
H19 H -0.0172 0.2206 -0.3285 0.031 Uiso 1 1 calc R
C20 C 0.1176(7) 0.3119(5) -0.3362(4) 0.089(3) Uani 1 1 d .
H20A H 0.1752 0.2808 -0.3123 0.134 Uiso 1 1 calc R
H20B H 0.0857 0.3634 -0.3082 0.134 Uiso 1 1 calc R
H20C H 0.1517 0.3377 -0.3703 0.134 Uiso 1 1 calc R
C21 C -0.0665(7) 0.2840(5) -0.4066(3) 0.071(2) Uani 1 1 d .
H21A H -0.0298 0.3070 -0.4409 0.106 Uiso 1 1 calc R
H21B H -0.1004 0.3371 -0.3810 0.106 Uiso 1 1 calc R
H21C H -0.1252 0.2366 -0.4242 0.106 Uiso 1 1 calc R
C25 C -0.0870(4) 0.0816(3) -0.1520(2) 0.0165(11) Uani 1 1 d .
C26 C -0.1442(4) 0.1668(4) -0.1299(2) 0.0203(12) Uani 1 1 d .
C27 C -0.2171(5) 0.1614(4) -0.0814(2) 0.0301(14) Uani 1 1 d .
H27 H -0.2572 0.2156 -0.0657 0.036 Uiso 1 1 calc R
C28 C -0.2312(5) 0.0765(4) -0.0561(2) 0.0339(15) Uani 1 1 d .
H28 H -0.2792 0.0750 -0.0230 0.041 Uiso 1 1 calc R
C29 C -0.1753(5) -0.0051(4) -0.0792(2) 0.0274(13) Uani 1 1 d .
H29 H -0.1874 -0.0617 -0.0621 0.033 Uiso 1 1 calc R
C30 C -0.1003(5) -0.0052(4) -0.1279(2) 0.0250(13) Uani 1 1 d .
C31 C -0.1279(5) 0.2598(4) -0.1576(3) 0.0304(14) Uani 1 1 d .
H31 H -0.1120 0.2418 -0.2027 0.036 Uiso 1 1 calc R
C34 C -0.0438(5) -0.0963(4) -0.1535(3) 0.0348(15) Uani 1 1 d .
H34 H 0.0144 -0.0789 -0.1812 0.042 Uiso 1 1 calc R
C35 C -0.1284(6) -0.1688(4) -0.1954(3) 0.0503(19) Uani 1 1 d .
H35A H -0.1909 -0.1831 -0.1708 0.075 Uiso 1 1 calc R
H35B H -0.0895 -0.2272 -0.2094 0.075 Uiso 1 1 calc R
H35C H -0.1578 -0.1413 -0.2322 0.075 Uiso 1 1 calc R
C36 C 0.0188(6) -0.1438(4) -0.1005(3) 0.0502(18) Uani 1 1 d .
H36A H 0.0667 -0.0963 -0.0728 0.075 Uiso 1 1 calc R
H36B H 0.0654 -0.1945 -0.1196 0.075 Uiso 1 1 calc R
H36C H -0.0365 -0.1703 -0.0760 0.075 Uiso 1 1 calc R
C37 C 0.3849(5) 0.4118(4) 0.1910(2) 0.0198(12) Uani 1 1 d .
C38 C 0.2965(5) 0.3983(3) 0.1392(2) 0.0200(12) Uani 1 1 d .
C39 C 0.2873(5) 0.3757(4) 0.0724(2) 0.0301(14) Uani 1 1 d .
H39 H 0.3529 0.3643 0.0502 0.036 Uiso 1 1 calc R
C40 C 0.1782(6) 0.3704(4) 0.0388(3) 0.0386(16) Uani 1 1 d .
H40 H 0.1730 0.3553 -0.0058 0.046 Uiso 1 1 calc R
C41 C 0.0793(5) 0.3867(4) 0.0696(3) 0.0370(16) Uani 1 1 d .
H41 H 0.0086 0.3821 0.0458 0.044 Uiso 1 1 calc R
C42 C 0.0844(5) 0.4106(4) 0.1380(3) 0.0267(13) Uani 1 1 d .
C43 C 0.1919(5) 0.4159(3) 0.1701(2) 0.0216(12) Uani 1 1 d .
C44 C -0.0105(5) 0.4267(4) 0.1771(3) 0.0290(13) Uani 1 1 d .
H44 H -0.0853 0.4231 0.1583 0.035 Uiso 1 1 calc R
C45 C 0.0095(5) 0.4473(4) 0.2418(3) 0.0343(15) Uani 1 1 d .
H45 H -0.0529 0.4579 0.2666 0.041 Uiso 1 1 calc R
C46 C 0.1221(5) 0.4534(4) 0.2735(2) 0.0279(14) Uani 1 1 d .
H46 H 0.1326 0.4680 0.3180 0.034 Uiso 1 1 calc R
C47 C 0.2136(5) 0.4375(3) 0.2377(2) 0.0211(12) Uani 1 1 d .
C48 C 0.3387(5) 0.4336(3) 0.2484(2) 0.0200(12) Uani 1 1 d .
C49 C 0.5811(4) 0.3904(4) 0.1508(2) 0.0173(11) Uani 1 1 d .
C50 C 0.6240(5) 0.2979(4) 0.1343(2) 0.0242(13) Uani 1 1 d .
C51 C 0.6974(5) 0.2845(4) 0.0855(2) 0.0329(14) Uani 1 1 d .
H51 H 0.7265 0.2236 0.0734 0.039 Uiso 1 1 calc R
C52 C 0.7280(5) 0.3597(4) 0.0544(3) 0.0340(15) Uani 1 1 d .
H52 H 0.7773 0.3492 0.0216 0.041 Uiso 1 1 calc R
C53 C 0.6853(5) 0.4518(4) 0.0721(2) 0.0296(14) Uani 1 1 d .
H53 H 0.7068 0.5022 0.0509 0.036 Uiso 1 1 calc R
C54 C 0.6115(5) 0.4687(4) 0.1206(2) 0.0208(12) Uani 1 1 d .
C55 C 0.5894(5) 0.2132(4) 0.1673(3) 0.0347(15) Uani 1 1 d .
H55 H 0.5587 0.2410 0.2078 0.042 Uiso 1 1 calc R
C58 C 0.5678(6) 0.5694(4) 0.1399(2) 0.0333(15) Uani 1 1 d .
H58 H 0.5043 0.5633 0.1671 0.040 Uiso 1 1 calc R
C59 C 0.6617(8) 0.6331(5) 0.1810(3) 0.082(3) Uani 1 1 d .
H59A H 0.6856 0.6038 0.2180 0.123 Uiso 1 1 calc R
H59B H 0.6321 0.6958 0.1947 0.123 Uiso 1 1 calc R
H59C H 0.7262 0.6396 0.1562 0.123 Uiso 1 1 calc R
C60 C 0.5213(6) 0.6164(4) 0.0845(3) 0.0494(19) Uani 1 1 d .
H60A H 0.5831 0.6313 0.0597 0.074 Uiso 1 1 calc R
H60B H 0.4841 0.6749 0.1004 0.074 Uiso 1 1 calc R
H60C H 0.4667 0.5731 0.0579 0.074 Uiso 1 1 calc R
C61 C 0.4001(4) 0.4767(4) 0.3654(2) 0.0207(12) Uani 1 1 d .
C62 C 0.3567(5) 0.4093(4) 0.4000(2) 0.0223(12) Uani 1 1 d .
C63 C 0.3343(5) 0.4429(4) 0.4622(3) 0.0356(15) Uani 1 1 d .
H63 H 0.3052 0.3999 0.4871 0.043 Uiso 1 1 calc R
C64 C 0.3535(6) 0.5380(5) 0.4890(3) 0.0444(18) Uani 1 1 d .
H64 H 0.3388 0.5579 0.5316 0.053 Uiso 1 1 calc R
C65 C 0.3939(5) 0.6033(4) 0.4535(3) 0.0367(15) Uani 1 1 d .
H65 H 0.4047 0.6679 0.4717 0.044 Uiso 1 1 calc R
C66 C 0.4189(5) 0.5738(4) 0.3905(2) 0.0257(13) Uani 1 1 d .
B1 B -0.0361(5) 0.0697(4) -0.2715(3) 0.0186(14) Uani 1 1 d .
B2 B 0.5301(5) 0.4286(4) 0.2697(3) 0.0181(13) Uani 1 1 d .
N1 N 0.0703(4) 0.0716(3) -0.30046(17) 0.0180(10) Uani 1 1 d .
N2 N -0.0114(4) 0.0841(3) -0.20265(18) 0.0194(10) Uani 1 1 d .
N3 N 0.5059(4) 0.4071(3) 0.20157(18) 0.0188(10) Uani 1 1 d .
N4 N 0.4239(4) 0.4447(3) 0.29828(17) 0.0182(10) Uani 1 1 d .
I1 I -0.20253(3) 0.04647(3) -0.319406(15) 0.02709(12) Uani 1 1 d .
I2 I 0.69743(3) 0.43420(3) 0.317970(15) 0.02812(12) Uani 1 1 d .

loop_
_atom_site_aniso_label
_atom_site_aniso_U_11
_atom_site_aniso_U_22
_atom_site_aniso_U_33
_atom_site_aniso_U_23
_atom_site_aniso_U_13
_atom_site_aniso_U_12
C4 0.022(4) 0.033(3) 0.039(4) 0.014(3) 0.014(3) 0.002(3)
C22 0.025(4) 0.029(3) 0.034(3) 0.006(2) 0.001(3) 0.006(3)
C23 0.060(6) 0.054(5) 0.093(6) 0.026(4) 0.013(5) 0.023(4)
C24 0.044(5) 0.042(4) 0.054(4) 0.013(3) -0.001(3) -0.001(3)
C32 0.058(5) 0.036(4) 0.045(4) 0.010(3) -0.005(3) 0.008(3)
C33 0.060(5) 0.028(4) 0.073(5) 0.010(3) -0.008(4) -0.012(3)
C56 0.062(6) 0.047(4) 0.061(5) 0.013(3) -0.010(4) 0.012(4)
C57 0.061(6) 0.051(5) 0.066(5) 0.024(4) -0.012(4) -0.013(4)
C67 0.027(4) 0.034(4) 0.040(3) 0.010(3) 0.006(3) -0.006(3)
C68 0.057(6) 0.040(4) 0.144(8) 0.001(5) 0.050(5) -0.012(4)
C69 0.034(5) 0.034(4) 0.127(7) 0.004(4) 0.014(4) 0.007(3)
C70 0.045(4) 0.029(3) 0.037(3) 0.007(3) 0.017(3) -0.001(3)
C71 0.065(6) 0.059(5) 0.080(5) 0.045(4) -0.004(4) 0.010(4)
C72 0.044(5) 0.037(4) 0.089(5) 0.021(4) 0.007(4) -0.005(3)
C1 0.014(3) 0.022(3) 0.026(3) 0.007(2) 0.004(2) -0.002(2)
C2 0.023(3) 0.018(3) 0.017(3) 0.003(2) 0.002(2) 0.001(2)
C3 0.019(3) 0.025(3) 0.029(3) 0.010(2) 0.003(2) -0.003(2)
C5 0.017(3) 0.030(3) 0.045(4) 0.010(3) -0.005(3) -0.009(3)
C6 0.022(3) 0.023(3) 0.018(3) 0.007(2) 0.000(2) -0.002(2)
C7 0.020(3) 0.010(3) 0.036(3) 0.011(2) -0.001(3) -0.005(2)
C8 0.027(4) 0.037(4) 0.036(3) 0.010(3) -0.012(3) -0.011(3)
C9 0.033(4) 0.044(4) 0.026(3) 0.011(3) -0.005(3) -0.012(3)
C10 0.024(4) 0.040(4) 0.020(3) 0.011(2) 0.003(2) -0.003(3)
C11 0.023(3) 0.015(3) 0.032(3) 0.011(2) 0.004(3) -0.003(2)
C12 0.016(3) 0.020(3) 0.020(3) 0.009(2) -0.001(2) 0.002(2)
C13 0.019(3) 0.023(3) 0.011(2) -0.001(2) 0.001(2) -0.007(2)
C14 0.024(3) 0.020(3) 0.018(3) 0.008(2) 0.003(2) 0.000(2)
C15 0.043(4) 0.041(4) 0.026(3) 0.015(3) 0.005(3) -0.006(3)
C16 0.036(4) 0.061(5) 0.021(3) 0.009(3) 0.006(3) -0.005(3)
C17 0.034(4) 0.046(4) 0.031(3) -0.006(3) 0.013(3) 0.004(3)
C18 0.013(3) 0.028(3) 0.032(3) -0.004(2) 0.002(2) 0.001(2)
C19 0.026(4) 0.021(3) 0.034(3) 0.007(2) 0.009(3) 0.004(3)
C20 0.046(6) 0.044(5) 0.160(9) -0.038(5) -0.002(5) -0.004(4)
C21 0.085(7) 0.073(6) 0.058(5) 0.019(4) 0.002(4) 0.046(5)
C25 0.014(3) 0.024(3) 0.013(2) 0.007(2) 0.003(2) 0.000(2)
C26 0.018(3) 0.029(3) 0.014(3) 0.003(2) -0.001(2) -0.001(2)
C27 0.029(4) 0.038(4) 0.020(3) -0.007(2) 0.003(2) 0.007(3)
C28 0.025(4) 0.057(4) 0.023(3) 0.018(3) 0.004(3) -0.005(3)
C29 0.025(4) 0.032(3) 0.029(3) 0.016(2) 0.006(3) 0.006(3)
C30 0.027(4) 0.026(3) 0.023(3) 0.008(2) 0.002(2) 0.002(3)
C31 0.034(4) 0.022(3) 0.035(3) 0.006(2) 0.001(3) 0.002(3)
C34 0.043(4) 0.025(3) 0.042(4) 0.014(3) 0.017(3) 0.006(3)
C35 0.076(6) 0.031(4) 0.040(4) -0.002(3) -0.003(4) 0.004(4)
C36 0.040(5) 0.037(4) 0.073(5) 0.012(3) -0.004(4) 0.010(3)
C37 0.017(3) 0.025(3) 0.018(3) 0.004(2) 0.001(2) -0.002(2)
C38 0.020(3) 0.015(3) 0.025(3) 0.004(2) 0.000(2) -0.002(2)
C39 0.031(4) 0.042(4) 0.018(3) 0.006(2) 0.005(3) -0.005(3)
C40 0.041(5) 0.049(4) 0.025(3) 0.010(3) -0.007(3) -0.014(3)
C41 0.029(4) 0.038(4) 0.044(4) 0.019(3) -0.014(3) -0.014(3)
C42 0.028(4) 0.017(3) 0.035(3) 0.007(2) -0.004(3) -0.001(2)
C43 0.022(3) 0.017(3) 0.027(3) 0.009(2) -0.003(2) -0.002(2)
C44 0.022(4) 0.022(3) 0.041(4) 0.000(2) 0.000(3) 0.002(3)
C45 0.016(3) 0.033(4) 0.054(4) 0.006(3) 0.006(3) 0.003(3)
C46 0.038(4) 0.022(3) 0.021(3) -0.003(2) 0.000(3) 0.000(3)
C47 0.017(3) 0.017(3) 0.031(3) 0.004(2) 0.010(2) 0.003(2)
C48 0.019(3) 0.019(3) 0.022(3) 0.001(2) 0.007(2) 0.002(2)
C49 0.009(3) 0.027(3) 0.013(3) -0.004(2) -0.001(2) -0.004(2)
C50 0.025(3) 0.028(3) 0.020(3) 0.004(2) 0.001(2) 0.004(3)
C51 0.031(4) 0.042(4) 0.025(3) 0.000(3) 0.002(3) 0.010(3)
C52 0.021(4) 0.049(4) 0.030(3) -0.006(3) 0.008(3) 0.005(3)
C53 0.031(4) 0.040(4) 0.020(3) 0.007(2) 0.012(3) -0.004(3)
C54 0.023(3) 0.022(3) 0.017(3) 0.005(2) 0.000(2) -0.005(2)
C55 0.046(4) 0.028(3) 0.031(3) 0.005(3) 0.002(3) 0.010(3)
C58 0.058(5) 0.016(3) 0.029(3) 0.004(2) 0.020(3) -0.002(3)
C59 0.135(9) 0.023(4) 0.077(5) 0.002(4) -0.046(5) -0.007(4)
C60 0.056(5) 0.043(4) 0.047(4) 0.002(3) -0.007(3) 0.022(4)
C61 0.014(3) 0.024(3) 0.025(3) 0.007(2) 0.002(2) 0.000(2)
C62 0.019(3) 0.027(3) 0.021(3) 0.005(2) 0.002(2) -0.002(2)
C63 0.028(4) 0.050(4) 0.033(3) 0.016(3) 0.011(3) -0.005(3)
C64 0.058(5) 0.051(4) 0.023(3) -0.005(3) 0.016(3) -0.002(4)
C65 0.030(4) 0.033(4) 0.043(4) -0.008(3) 0.008(3) -0.002(3)
C66 0.030(4) 0.026(3) 0.019(3) -0.003(2) 0.003(2) 0.000(3)
B1 0.024(4) 0.011(3) 0.020(3) 0.000(2) 0.001(3) 0.002(3)
B2 0.015(4) 0.018(3) 0.020(3) -0.001(2) 0.004(3) 0.000(3)
N1 0.014(3) 0.025(2) 0.016(2) 0.0041(17) -0.0011(18) 0.0017(19)
N2 0.010(3) 0.027(3) 0.022(2) 0.0079(18) 0.0009(19) -0.0018(19)
N3 0.013(3) 0.023(2) 0.021(2) 0.0065(18) 0.0037(19) -0.0018(19)
N4 0.017(3) 0.022(2) 0.015(2) -0.0014(17) 0.0082(19) 0.0016(19)
I1 0.0157(2) 0.0370(2) 0.0273(2) 0.00181(16) -0.00056(16) 0.00132(17)
I2 0.0173(2) 0.0414(3) 0.0257(2) 0.00582(16) 0.00073(16) 0.00034(17)

loop_
_atom_type_symbol
_atom_type_description
_atom_type_scat_dispersion_real
_atom_type_scat_dispersion_imag
_atom_type_scat_source
C C 0.0030 0.0020 'International Tables Vol C Tables 4.2.6.8 and 6.1.1.4'
H H 0.0000 0.0000 'International Tables Vol C Tables 4.2.6.8 and 6.1.1.4'
B B 0.0010 0.0010 'International Tables Vol C Tables 4.2.6.8 and 6.1.1.4'
N N 0.0060 0.0030 'International Tables Vol C Tables 4.2.6.8 and 6.1.1.4'
Cl Cl 0.1480 0.1590 'International Tables Vol C Tables 4.2.6.8 and 6.1.1.4'
I I -0.4740 1.8120 'International Tables Vol C Tables 4.2.6.8 and 6.1.1.4'

loop_
_geom_angle_atom_site_label_1
_geom_angle_atom_site_label_2
_geom_angle_atom_site_label_3
_geom_angle
C5 C4 C3 123.1(5)
C5 C4 H4 118.4
C3 C4 H4 118.4
C23 C22 C18 113.0(5)
C23 C22 C24 110.6(5)
C18 C22 C24 110.4(5)
C23 C22 H22 107.6
C18 C22 H22 107.6
C24 C22 H22 107.6
C22 C23 H23A 109.5
C22 C23 H23B 109.5
H23A C23 H23B 109.5
C22 C23 H23C 109.5
H23A C23 H23C 109.5
H23B C23 H23C 109.5
C22 C24 H24A 109.5
C22 C24 H24B 109.5
H24A C24 H24B 109.5
C22 C24 H24C 109.5
H24A C24 H24C 109.5
H24B C24 H24C 109.5
C31 C32 H32A 109.5
C31 C32 H32B 109.5
H32A C32 H32B 109.5
C31 C32 H32C 109.5
H32A C32 H32C 109.5
H32B C32 H32C 109.5
C31 C33 H33A 109.5
C31 C33 H33B 109.5
H33A C33 H33B 109.5
C31 C33 H33C 109.5
H33A C33 H33C 109.5
H33B C33 H33C 109.5
C55 C56 H56A 109.5
C55 C56 H56B 109.5
H56A C56 H56B 109.5
C55 C56 H56C 109.5
H56A C56 H56C 109.5
H56B C56 H56C 109.5
C55 C57 H57A 109.5
C55 C57 H57B 109.5
H57A C57 H57B 109.5
C55 C57 H57C 109.5
H57A C57 H57C 109.5
H57B C57 H57C 109.5
C69 C67 C68 109.6(5)
C69 C67 C62 110.4(5)
C68 C67 C62 113.5(5)
C69 C67 H67 107.7
C68 C67 H67 107.7
C62 C67 H67 107.7
C67 C68 H68A 109.5
C67 C68 H68B 109.5
H68A C68 H68B 109.5
C67 C68 H68C 109.5
H68A C68 H68C 109.5
H68B C68 H68C 109.5
C67 C69 H69A 109.5
C67 C69 H69B 109.5
H69A C69 H69B 109.5
C67 C69 H69C 109.5
H69A C69 H69C 109.5
H69B C69 H69C 109.5
C72 C70 C66 113.6(5)
C72 C70 C71 110.9(5)
C66 C70 C71 108.8(5)
C72 C70 H70 107.8
C66 C70 H70 107.8
C71 C70 H70 107.8
C70 C71 H71A 109.5
C70 C71 H71B 109.5
H71A C71 H71B 109.5
C70 C71 H71C 109.5
H71A C71 H71C 109.5
H71B C71 H71C 109.5
C70 C72 H72A 109.5
C70 C72 H72B 109.5
H72A C72 H72B 109.5
C70 C72 H72C 109.5
H72A C72 H72C 109.5
H72B C72 H72C 109.5
C12 C1 N1 111.0(5)
C12 C1 C2 110.0(4)
N1 C1 C2 138.8(4)
C3 C2 C7 120.5(5)
C3 C2 C1 137.2(5)
C7 C2 C1 102.2(4)
C2 C3 C4 117.4(5)
C2 C3 H3 121.3
C4 C3 H3 121.3
C4 C5 C6 119.9(5)
C4 C5 H5 120.1
C6 C5 H5 120.1
C7 C6 C5 116.9(5)
C7 C6 C8 115.9(5)
C5 C6 C8 127.2(5)
C6 C7 C11 124.4(5)
C6 C7 C2 122.2(5)
C11 C7 C2 113.3(5)
C9 C8 C6 119.0(5)
C9 C8 H8 120.5
C6 C8 H8 120.5
C8 C9 C10 124.5(5)
C8 C9 H9 117.8
C10 C9 H9 117.8
C11 C10 C9 118.0(5)
C11 C10 H10 121.0
C9 C10 H10 121.0
C10 C11 C7 118.2(5)
C10 C11 C12 138.4(5)
C7 C11 C12 103.3(4)
C1 C12 N2 109.1(4)
C1 C12 C11 111.1(5)
N2 C12 C11 139.7(4)
C18 C13 C14 123.5(4)
C18 C13 N1 118.5(4)
C14 C13 N1 118.0(4)
C15 C14 C13 115.2(5)
C15 C14 C19 121.3(5)
C13 C14 C19 123.4(4)
C16 C15 C14 122.8(5)
C16 C15 H15 118.6
C14 C15 H15 118.6
C17 C16 C15 119.6(5)
C17 C16 H16 120.2
C15 C16 H16 120.2
C16 C17 C18 121.7(6)
C16 C17 H17 119.2
C18 C17 H17 119.2
C17 C18 C13 117.3(5)
C17 C18 C22 121.6(5)
C13 C18 C22 121.1(5)
C14 C19 C21 113.8(5)
C14 C19 C20 111.4(5)
C21 C19 C20 110.7(6)
C14 C19 H19 106.8
C21 C19 H19 106.8
C20 C19 H19 106.8
C19 C20 H20A 109.5
C19 C20 H20B 109.5
H20A C20 H20B 109.5
C19 C20 H20C 109.5
H20A C20 H20C 109.5
H20B C20 H20C 109.5
C19 C21 H21A 109.5
C19 C21 H21B 109.5
H21A C21 H21B 109.5
C19 C21 H21C 109.5
H21A C21 H21C 109.5
H21B C21 H21C 109.5
C30 C25 C26 123.6(5)
C30 C25 N2 118.2(4)
C26 C25 N2 118.2(4)
C27 C26 C25 116.5(5)
C27 C26 C31 121.3(5)
C25 C26 C31 122.1(5)
C28 C27 C26 121.1(5)
C28 C27 H27 119.5
C26 C27 H27 119.5
C29 C28 C27 120.9(5)
C29 C28 H28 119.6
C27 C28 H28 119.6
C28 C29 C30 121.3(5)
C28 C29 H29 119.4
C30 C29 H29 119.4
C25 C30 C29 116.6(5)
C25 C30 C34 123.4(5)
C29 C30 C34 119.9(5)
C32 C31 C26 114.6(5)
C32 C31 C33 110.2(5)
C26 C31 C33 109.6(5)
C32 C31 H31 107.4
C26 C31 H31 107.4
C33 C31 H31 107.4
C30 C34 C36 112.7(5)
C30 C34 C35 112.2(5)
C36 C34 C35 110.6(5)
C30 C34 H34 107.0
C36 C34 H34 107.0
C35 C34 H34 107.0
C34 C35 H35A 109.5
C34 C35 H35B 109.5
H35A C35 H35B 109.5
C34 C35 H35C 109.5
H35A C35 H35C 109.5
H35B C35 H35C 109.5
C34 C36 H36A 109.5
C34 C36 H36B 109.5
H36A C36 H36B 109.5
C34 C36 H36C 109.5
H36A C36 H36C 109.5
H36B C36 H36C 109.5
C48 C37 N3 109.2(4)
C48 C37 C38 110.7(5)
N3 C37 C38 140.0(5)
C39 C38 C43 117.2(5)
C39 C38 C37 138.5(5)
C43 C38 C37 104.3(4)
C38 C39 C40 119.6(5)
C38 C39 H39 120.2
C40 C39 H39 120.2
C41 C40 C39 122.2(5)
C41 C40 H40 118.9
C39 C40 H40 118.9
C40 C41 C42 120.3(5)
C40 C41 H41 119.8
C42 C41 H41 119.8
C43 C42 C41 116.7(5)
C43 C42 C44 116.2(5)
C41 C42 C44 127.0(5)
C42 C43 C47 124.7(5)
C42 C43 C38 124.0(5)
C47 C43 C38 111.3(5)
C45 C44 C42 119.4(5)
C45 C44 H44 120.3
C42 C44 H44 120.3
C44 C45 C46 122.9(5)
C44 C45 H45 118.5
C46 C45 H45 118.5
C47 C46 C45 119.0(5)
C47 C46 H46 120.5
C45 C46 H46 120.5
C46 C47 C43 117.8(5)
C46 C47 C48 137.9(5)
C43 C47 C48 104.3(4)
C37 C48 N4 110.6(5)
C37 C48 C47 109.4(4)
N4 C48 C47 140.0(5)
C54 C49 C50 122.5(5)
C54 C49 N3 118.2(4)
C50 C49 N3 119.2(4)
C51 C50 C49 117.8(5)
C51 C50 C55 120.3(5)
C49 C50 C55 121.9(5)
C52 C51 C50 121.1(5)
C52 C51 H51 119.4
C50 C51 H51 119.4
C51 C52 C53 120.2(5)
C51 C52 H52 119.9
C53 C52 H52 119.9
C54 C53 C52 120.7(5)
C54 C53 H53 119.6
C52 C53 H53 119.6
C53 C54 C49 117.6(5)
C53 C54 C58 120.0(5)
C49 C54 C58 122.4(5)
C56 C55 C57 111.6(5)
C56 C55 C50 114.1(5)
C57 C55 C50 110.8(5)
C56 C55 H55 106.6
C57 C55 H55 106.6
C50 C55 H55 106.6
C60 C58 C54 114.0(4)
C60 C58 C59 111.2(5)
C54 C58 C59 110.1(5)
C60 C58 H58 107.1
C54 C58 H58 107.1
C59 C58 H58 107.1
C58 C59 H59A 109.5
C58 C59 H59B 109.5
H59A C59 H59B 109.5
C58 C59 H59C 109.5
H59A C59 H59C 109.5
H59B C59 H59C 109.5
C58 C60 H60A 109.5
C58 C60 H60B 109.5
H60A C60 H60B 109.5
C58 C60 H60C 109.5
H60A C60 H60C 109.5
H60B C60 H60C 109.5
C62 C61 C66 123.2(5)
C62 C61 N4 118.4(4)
C66 C61 N4 118.4(4)
C63 C62 C61 116.3(5)
C63 C62 C67 121.8(5)
C61 C62 C67 121.9(5)
C62 C63 C64 122.1(5)
C62 C63 H63 118.9
C64 C63 H63 118.9
C65 C64 C63 120.5(5)
C65 C64 H64 119.7
C63 C64 H64 119.7
C64 C65 C66 120.2(5)
C64 C65 H65 119.9
C66 C65 H65 119.9
C65 C66 C61 117.7(5)
C65 C66 C70 119.6(5)
C61 C66 C70 122.7(5)
N1 B1 N2 108.0(4)
N1 B1 I1 127.0(4)
N2 B1 I1 125.0(4)
N4 B2 N3 108.1(4)
N4 B2 I2 127.1(4)
N3 B2 I2 124.8(4)
C1 N1 B1 106.2(4)
C1 N1 C13 122.3(4)
B1 N1 C13 131.2(4)
C12 N2 C25 124.0(4)
C12 N2 B1 105.6(4)
C25 N2 B1 130.3(4)
C37 N3 C49 123.4(4)
C37 N3 B2 105.6(4)
C49 N3 B2 130.9(4)
C48 N4 B2 106.5(4)
C48 N4 C61 122.5(4)
B2 N4 C61 130.6(4)

loop_
_geom_bond_atom_site_label_1
_geom_bond_atom_site_label_2
_geom_bond_distance
C4 C5 1.363(7)
C4 C3 1.428(7)
C4 H4 0.9300
C22 C23 1.515(8)
C22 C18 1.523(7)
C22 C24 1.541(8)
C22 H22 0.9800
C23 H23A 0.9600
C23 H23B 0.9600
C23 H23C 0.9600
C24 H24A 0.9600
C24 H24B 0.9600
C24 H24C 0.9600
C32 C31 1.492(8)
C32 H32A 0.9600
C32 H32B 0.9600
C32 H32C 0.9600
C33 C31 1.549(8)
C33 H33A 0.9600
C33 H33B 0.9600
C33 H33C 0.9600
C56 C55 1.491(8)
C56 H56A 0.9600
C56 H56B 0.9600
C56 H56C 0.9600
C57 C55 1.522(8)
C57 H57A 0.9600
C57 H57B 0.9600
C57 H57C 0.9600
C67 C69 1.504(8)
C67 C68 1.510(8)
C67 C62 1.527(7)
C67 H67 0.9800
C68 H68A 0.9600
C68 H68B 0.9600
C68 H68C 0.9600
C69 H69A 0.9600
C69 H69B 0.9600
C69 H69C 0.9600
C70 C72 1.513(8)
C70 C66 1.524(7)
C70 C71 1.560(9)
C70 H70 0.9800
C71 H71A 0.9600
C71 H71B 0.9600
C71 H71C 0.9600
C72 H72A 0.9600
C72 H72B 0.9600
C72 H72C 0.9600
C1 C12 1.354(6)
C1 N1 1.397(6)
C1 C2 1.480(7)
C2 C3 1.351(7)
C2 C7 1.425(6)
C3 H3 0.9300
C5 C6 1.423(7)
C5 H5 0.9300
C6 C7 1.392(7)
C6 C8 1.440(7)
C7 C11 1.423(7)
C8 C9 1.365(8)
C8 H8 0.9300
C9 C10 1.408(7)
C9 H9 0.9300
C10 C11 1.376(7)
C10 H10 0.9300
C11 C12 1.442(7)
C12 N2 1.422(6)
C13 C18 1.406(7)
C13 C14 1.411(7)
C13 N1 1.451(5)
C14 C15 1.403(7)
C14 C19 1.482(7)
C15 C16 1.386(8)
C15 H15 0.9300
C16 C17 1.369(8)
C16 H16 0.9300
C17 C18 1.392(7)
C17 H17 0.9300
C19 C21 1.522(8)
C19 C20 1.530(8)
C19 H19 0.9800
C20 H20A 0.9600
C20 H20B 0.9600
C20 H20C 0.9600
C21 H21A 0.9600
C21 H21B 0.9600
C21 H21C 0.9600
C25 C30 1.396(7)
C25 C26 1.411(7)
C25 N2 1.438(6)
C26 C27 1.388(7)
C26 C31 1.519(7)
C27 C28 1.385(8)
C27 H27 0.9300
C28 C29 1.369(8)
C28 H28 0.9300
C29 C30 1.398(7)
C29 H29 0.9300
C30 C34 1.493(7)
C31 H31 0.9800
C34 C36 1.530(8)
C34 C35 1.536(8)
C34 H34 0.9800
C35 H35A 0.9600
C35 H35B 0.9600
C35 H35C 0.9600
C36 H36A 0.9600
C36 H36B 0.9600
C36 H36C 0.9600
C37 C48 1.358(6)
C37 N3 1.417(6)
C37 C38 1.436(7)
C38 C39 1.393(6)
C38 C43 1.435(7)
C39 C40 1.406(8)
C39 H39 0.9300
C40 C41 1.372(8)
C40 H40 0.9300
C41 C42 1.430(7)
C41 H41 0.9300
C42 C43 1.377(7)
C42 C44 1.431(8)
C43 C47 1.417(7)
C44 C45 1.354(7)
C44 H44 0.9300
C45 C46 1.425(8)
C45 H45 0.9300
C46 C47 1.355(7)
C46 H46 0.9300
C47 C48 1.464(7)
C48 N4 1.383(6)
C49 C54 1.400(7)
C49 C50 1.400(7)
C49 N3 1.430(6)
C50 C51 1.382(7)
C50 C55 1.525(7)
C51 C52 1.375(7)
C51 H51 0.9300
C52 C53 1.397(8)
C52 H52 0.9300
C53 C54 1.383(7)
C53 H53 0.9300
C54 C58 1.515(7)
C55 H55 0.9800
C58 C60 1.496(7)
C58 C59 1.533(9)
C58 H58 0.9800
C59 H59A 0.9600
C59 H59B 0.9600
C59 H59C 0.9600
C60 H60A 0.9600
C60 H60B 0.9600
C60 H60C 0.9600
C61 C62 1.388(7)
C61 C66 1.390(7)
C61 N4 1.468(6)
C62 C63 1.373(7)
C63 C64 1.374(8)
C63 H63 0.9300
C64 C65 1.364(8)
C64 H64 0.9300
C65 C66 1.387(7)
C65 H65 0.9300
B1 N1 1.425(7)
B1 N2 1.444(6)
B1 I1 2.120(6)
B2 N4 1.424(7)
B2 N3 1.431(6)
B2 I2 2.130(6)

loop_
_geom_torsion_atom_site_label_1
_geom_torsion_atom_site_label_2
_geom_torsion_atom_site_label_3
_geom_torsion_atom_site_label_4
_geom_torsion
C12 C1 C2 C3 177.0(6)
N1 C1 C2 C3 3.2(11)
C12 C1 C2 C7 -1.2(5)
N1 C1 C2 C7 -174.9(6)
C7 C2 C3 C4 0.3(7)
C1 C2 C3 C4 -177.6(5)
C5 C4 C3 C2 -0.1(8)
C3 C4 C5 C6 -0.7(8)
C4 C5 C6 C7 1.2(7)
C4 C5 C6 C8 179.4(5)
C5 C6 C7 C11 176.7(5)
C8 C6 C7 C11 -1.6(7)
C5 C6 C7 C2 -1.0(7)
C8 C6 C7 C2 -179.4(4)
C3 C2 C7 C6 0.2(7)
C1 C2 C7 C6 178.8(4)
C3 C2 C7 C11 -177.7(4)
C1 C2 C7 C11 0.8(5)
C7 C6 C8 C9 0.3(8)
C5 C6 C8 C9 -177.9(5)
C6 C8 C9 C10 0.4(9)
C8 C9 C10 C11 0.1(9)
C9 C10 C11 C7 -1.3(7)
C9 C10 C11 C12 179.1(6)
C6 C7 C11 C10 2.2(7)
C2 C7 C11 C10 -179.9(4)
C6 C7 C11 C12 -178.1(5)
C2 C7 C11 C12 -0.2(5)
N1 C1 C12 N2 -0.4(6)
C2 C1 C12 N2 -176.0(4)
N1 C1 C12 C11 176.7(4)
C2 C1 C12 C11 1.1(6)
C10 C11 C12 C1 179.0(6)
C7 C11 C12 C1 -0.6(5)
C10 C11 C12 N2 -5.2(11)
C7 C11 C12 N2 175.2(6)
C18 C13 C14 C15 -1.0(8)
N1 C13 C14 C15 178.2(4)
C18 C13 C14 C19 -177.5(5)
N1 C13 C14 C19 1.7(7)
C13 C14 C15 C16 1.3(8)
C19 C14 C15 C16 177.8(6)
C14 C15 C16 C17 -1.1(9)
C15 C16 C17 C18 0.5(9)
C16 C17 C18 C13 -0.2(8)
C16 C17 C18 C22 178.6(5)
C14 C13 C18 C17 0.5(8)
N1 C13 C18 C17 -178.7(5)
C14 C13 C18 C22 -178.3(5)
N1 C13 C18 C22 2.5(7)
C23 C22 C18 C17 29.6(8)
C24 C22 C18 C17 -94.8(6)
C23 C22 C18 C13 -151.6(6)
C24 C22 C18 C13 84.0(6)
C15 C14 C19 C21 42.0(8)
C13 C14 C19 C21 -141.8(6)
C15 C14 C19 C20 -84.0(7)
C13 C14 C19 C20 92.2(7)
C30 C25 C26 C27 0.0(8)
N2 C25 C26 C27 179.5(4)
C30 C25 C26 C31 -179.8(5)
N2 C25 C26 C31 -0.3(7)
C25 C26 C27 C28 0.6(8)
C31 C26 C27 C28 -179.6(5)
C26 C27 C28 C29 -1.4(9)
C27 C28 C29 C30 1.5(9)
C26 C25 C30 C29 0.1(8)
N2 C25 C30 C29 -179.4(4)
C26 C25 C30 C34 177.1(5)
N2 C25 C30 C34 -2.4(8)
C28 C29 C30 C25 -0.9(8)
C28 C29 C30 C34 -177.9(5)
C27 C26 C31 C32 -29.8(7)
C25 C26 C31 C32 149.9(5)
C27 C26 C31 C33 94.6(6)
C25 C26 C31 C33 -85.6(6)
C25 C30 C34 C36 130.1(6)
C29 C30 C34 C36 -53.0(7)
C25 C30 C34 C35 -104.3(6)
C29 C30 C34 C35 72.5(6)
C48 C37 C38 C39 -179.8(6)
N3 C37 C38 C39 -2.2(11)
C48 C37 C38 C43 1.2(6)
N3 C37 C38 C43 178.9(6)
C43 C38 C39 C40 -0.6(7)
C37 C38 C39 C40 -179.4(6)
C38 C39 C40 C41 0.0(9)
C39 C40 C41 C42 0.4(9)
C40 C41 C42 C43 -0.2(8)
C40 C41 C42 C44 -178.0(5)
C41 C42 C43 C47 -179.3(5)
C44 C42 C43 C47 -1.2(7)
C41 C42 C43 C38 -0.4(7)
C44 C42 C43 C38 177.6(5)
C39 C38 C43 C42 0.8(7)
C37 C38 C43 C42 -180.0(5)
C39 C38 C43 C47 179.8(4)
C37 C38 C43 C47 -1.0(5)
C43 C42 C44 C45 1.0(7)
C41 C42 C44 C45 178.9(5)
C42 C44 C45 C46 -0.3(8)
C44 C45 C46 C47 -0.3(8)
C45 C46 C47 C43 0.2(7)
C45 C46 C47 C48 -178.0(5)
C42 C43 C47 C46 0.6(8)
C38 C43 C47 C46 -178.3(4)
C42 C43 C47 C48 179.4(5)
C38 C43 C47 C48 0.4(5)
N3 C37 C48 N4 0.4(6)
C38 C37 C48 N4 178.8(4)
N3 C37 C48 C47 -179.4(4)
C38 C37 C48 C47 -1.0(6)
C46 C47 C48 C37 178.7(6)
C43 C47 C48 C37 0.4(5)
C46 C47 C48 N4 -1.0(11)
C43 C47 C48 N4 -179.4(6)
C54 C49 C50 C51 -1.3(7)
N3 C49 C50 C51 -179.4(5)
C54 C49 C50 C55 -179.6(5)
N3 C49 C50 C55 2.3(7)
C49 C50 C51 C52 0.6(8)
C55 C50 C51 C52 178.9(5)
C50 C51 C52 C53 0.2(9)
C51 C52 C53 C54 -0.3(8)
C52 C53 C54 C49 -0.3(8)
C52 C53 C54 C58 178.9(5)
C50 C49 C54 C53 1.1(7)
N3 C49 C54 C53 179.3(4)
C50 C49 C54 C58 -178.1(5)
N3 C49 C54 C58 0.0(7)
C51 C50 C55 C56 45.2(7)
C49 C50 C55 C56 -136.5(6)
C51 C50 C55 C57 -81.7(7)
C49 C50 C55 C57 96.6(6)
C53 C54 C58 C60 48.9(7)
C49 C54 C58 C60 -131.9(5)
C53 C54 C58 C59 -76.8(6)
C49 C54 C58 C59 102.4(6)
C66 C61 C62 C63 -1.1(8)
N4 C61 C62 C63 -179.1(5)
C66 C61 C62 C67 179.7(5)
N4 C61 C62 C67 1.7(8)
C69 C67 C62 C63 -88.4(7)
C68 C67 C62 C63 35.0(8)
C69 C67 C62 C61 90.7(7)
C68 C67 C62 C61 -145.8(6)
C61 C62 C63 C64 0.1(9)
C67 C62 C63 C64 179.3(6)
C62 C63 C64 C65 1.3(10)
C63 C64 C65 C66 -1.7(10)
C64 C65 C66 C61 0.6(9)
C64 C65 C66 C70 179.8(6)
C62 C61 C66 C65 0.8(8)
N4 C61 C66 C65 178.8(5)
C62 C61 C66 C70 -178.3(5)
N4 C61 C66 C70 -0.3(8)
C72 C70 C66 C65 51.3(8)
C71 C70 C66 C65 -72.8(7)
C72 C70 C66 C61 -129.6(6)
C71 C70 C66 C61 106.3(6)
C12 C1 N1 B1 0.7(6)
C2 C1 N1 B1 174.5(6)
C12 C1 N1 C13 175.9(4)
C2 C1 N1 C13 -10.4(9)
N2 B1 N1 C1 -0.8(5)
I1 B1 N1 C1 -179.3(4)
N2 B1 N1 C13 -175.3(4)
I1 B1 N1 C13 6.1(8)
C18 C13 N1 C1 76.3(6)
C14 C13 N1 C1 -103.0(6)
C18 C13 N1 B1 -109.9(6)
C14 C13 N1 B1 70.8(7)
C1 C12 N2 C25 175.8(4)
C11 C12 N2 C25 0.0(9)
C1 C12 N2 B1 -0.1(5)
C11 C12 N2 B1 -176.0(6)
C30 C25 N2 C12 -80.9(6)
C26 C25 N2 C12 99.6(5)
C30 C25 N2 B1 94.0(6)
C26 C25 N2 B1 -85.5(6)
N1 B1 N2 C12 0.5(5)
I1 B1 N2 C12 179.1(3)
N1 B1 N2 C25 -175.0(4)
I1 B1 N2 C25 3.5(7)
C48 C37 N3 C49 -176.8(4)
C38 C37 N3 C49 5.6(9)
C48 C37 N3 B2 -0.6(5)
C38 C37 N3 B2 -178.2(6)
C54 C49 N3 C37 80.7(6)
C50 C49 N3 C37 -101.1(6)
C54 C49 N3 B2 -94.5(6)
C50 C49 N3 B2 83.7(6)
N4 B2 N3 C37 0.5(5)
I2 B2 N3 C37 -179.7(4)
N4 B2 N3 C49 176.3(4)
I2 B2 N3 C49 -3.9(7)
C37 C48 N4 B2 -0.1(5)
C47 C48 N4 B2 179.7(6)
C37 C48 N4 C61 174.5(4)
C47 C48 N4 C61 -5.8(9)
N3 B2 N4 C48 -0.3(5)
I2 B2 N4 C48 179.9(4)
N3 B2 N4 C61 -174.2(4)
I2 B2 N4 C61 6.0(8)
C62 C61 N4 C48 80.3(6)
C66 C61 N4 C48 -97.7(6)
C62 C61 N4 B2 -106.6(6)
C66 C61 N4 B2 75.4(7)
